data_2007431
loop_
_publ_author_name
'Dickman, Michael H.'
'Ward, Jeffrey P.'
'Villamena, Frederick A.'
'Crist, DeLanson R.'

_publ_section_title
;Bis(\m-{<i>N</i>-[(methylthio)phenylmethylene]methanamine
 <i>N</i>-oxide}-<i>O</i>:<i>O</i>)bis[bis(1,1,1,5,5,5,-hexafluoropentane-2,4-dionato-<i>O</i>,
 4-dionato-<i>O</i>,<i>O</i>')nickel(II)]
;
_journal_issue 7
_journal_name_full 'Acta Crystallographica Section C'
_journal_page_first 929
_journal_page_last 930
_journal_paper_doi 10.1107/S0108270198000730
_journal_volume 54
_journal_year 1998
_chemical_formula_iupac '[Ni2 (C5 H1 F6 O2)4 (C9 H11 N1 O1 S1)2]'
_chemical_formula_sum 'C38 H26 F24 N2 Ni2 O10 S2'
_chemical_formula_weight 1308.14
_chemical_name_systematic
;
 ?
;
_space_group_IT_number 14
_symmetry_cell_setting monoclinic
_symmetry_space_group_name_Hall '-P 2yn'
_symmetry_space_group_name_H-M 'P 1 21/n 1'
_audit_creation_method SHELXL
_cell_angle_alpha 90.00
_cell_angle_beta 100.2050(10)
_cell_angle_gamma 90.00
_cell_formula_units_Z 2
_cell_length_a 11.1046(5)
_cell_length_b 15.0729(8)
_cell_length_c 14.2998(7)
_cell_measurement_reflns_used 8192
_cell_measurement_temperature 173(2)
_cell_measurement_theta_max 28.27
_cell_measurement_theta_min 1.98
_cell_volume 2355.6(2)
_computing_cell_refinement 'SAINT (Siemens, 1995)'
_computing_data_collection 'SMART (Siemens, 1995)'
_computing_data_reduction SAINT
_computing_molecular_graphics 'SHELXTL (Sheldrick, 1993)'
_computing_publication_material SHELXTL
_computing_structure_refinement 'SHELXL93 (Sheldrick, 1993)'
_computing_structure_solution 'SHELXS86 (Sheldrick, 1990)'
_diffrn_ambient_temperature 173(2)
_diffrn_measurement_device 'Siemens SMART CCD'
_diffrn_measurement_method '\w scans'
_diffrn_radiation_monochromator graphite
_diffrn_radiation_source 'fine-focus sealed tube'
_diffrn_radiation_type MoK\a
_diffrn_radiation_wavelength 0.71073
_diffrn_reflns_av_R_equivalents 0.026
_diffrn_reflns_av_sigmaI/netI 0.0248
_diffrn_reflns_limit_h_max 14
_diffrn_reflns_limit_h_min -14
_diffrn_reflns_limit_k_max 18
_diffrn_reflns_limit_k_min -19
_diffrn_reflns_limit_l_max 18
_diffrn_reflns_limit_l_min -17
_diffrn_reflns_number 18423
_diffrn_reflns_theta_max 28.27
_diffrn_reflns_theta_min 1.98
_diffrn_standards_decay_% none
_exptl_absorpt_coefficient_mu 1.04
_exptl_absorpt_correction_T_max 0.888
_exptl_absorpt_correction_T_min 0.644
_exptl_absorpt_correction_type 'empirical (Blessing, 1995)'
_exptl_crystal_colour Green
_exptl_crystal_density_diffrn 1.844
_exptl_crystal_density_meas ?
_exptl_crystal_description Block
_exptl_crystal_F_000 1304
_exptl_crystal_size_max .30
_exptl_crystal_size_mid .24
_exptl_crystal_size_min .16
_refine_diff_density_max 0.335
_refine_diff_density_min -0.390
_refine_ls_extinction_coef 0.0053(3)
_refine_ls_extinction_method SHELXL93
_refine_ls_goodness_of_fit_all 1.030
_refine_ls_goodness_of_fit_obs 1.055
_refine_ls_hydrogen_treatment refall
_refine_ls_matrix_type full
_refine_ls_number_parameters 405
_refine_ls_number_reflns 5547
_refine_ls_number_restraints 0
_refine_ls_restrained_S_all 1.030
_refine_ls_restrained_S_obs 1.055
_refine_ls_R_factor_all 0.041
_refine_ls_R_factor_obs .031
_refine_ls_shift/esd_max 0.002
_refine_ls_shift/esd_mean 0.000
_refine_ls_structure_factor_coef Fsqd
_refine_ls_weighting_details 'w = 1/[\s^2^(Fo^2^)+(0.0344P)^2^+1.4P] where P = (Fo^2^+2Fc^2^)/3'
_refine_ls_weighting_scheme calc
_refine_ls_wR_factor_all 0.076
_refine_ls_wR_factor_obs .071
_reflns_number_observed 4700
_reflns_number_total 5547
_reflns_observed_criterion I>2\s(I)
_cod_data_source_file fr1094.cif
_cod_data_source_block fr1094
_cod_depositor_comments
;
The following automatic conversions were performed:
'_symmetry_cell_setting' value 'Monoclinic' changed to 'monoclinic'
according to '/home/saulius/struct/CIF-dictionaries/cif_core.dic'
dictionary named 'cif_core.dic' version 2.4.1 from 2010-06-29.

Automatic conversion script
Id: cif_fix_enum 1527 2010-12-29 10:47:43Z saulius 

The following automatic conversions were performed:

'_exptl_crystal_density_meas' value 'not measured' was changed to '?'
- the value is perceived as not measured.

Automatic conversion script
Id: cif_fix_values 3008 2015-01-20 13:52:24Z robertas 

The following automatic conversions were performed:

'_refine_ls_weighting_scheme' value 'calc w =
1/[\s^2^(Fo^2^)+(0.0344P)^2^+1.4P] where P = (Fo^2^+2Fc^2^)/3' was
changed to 'calc'. New tag '_refine_ls_weighting_details' was
created. The value of the new tag was set to 'w =
1/[\s^2^(Fo^2^)+(0.0344P)^2^+1.4P] where P = (Fo^2^+2Fc^2^)/3'.

Automatic conversion script
Id: cif_fix_values 3143 2015-03-26 13:38:13Z robertas 

2017-05-31
Fixed formula to be consistent with Z value
                 miguel
;
_cod_original_formula_sum 'C19 H13 F12 N Ni O5 S'
_cod_original_sg_symbol_H-M 'P 21/n'
_cod_database_code 2007431

loop_
_symmetry_equiv_pos_as_xyz
'x, y, z'
'-x+1/2, y+1/2, -z+1/2'
'-x, -y, -z'
'x-1/2, -y-1/2, z-1/2'

loop_
_atom_site_aniso_label
_atom_site_aniso_U_11
_atom_site_aniso_U_22
_atom_site_aniso_U_33
_atom_site_aniso_U_12
_atom_site_aniso_U_13
_atom_site_aniso_U_23
Ni1 .02510(12) .02186(12) .01860(12) .00356(8) .00413(8) .00202(8)
S1 .0368(3) .0277(2) .0213(2) .0074(2) -.0002(2) .0004(2)
O1 .0275(6) .0284(6) .0131(5) .0032(5) .0032(4) .0026(5)
O2 .0287(6) .0282(7) .0272(7) .0040(5) .0021(5) -.0053(5)
O3 .0275(6) .0265(7) .0209(6) .0046(5) .0020(5) .0000(5)
O4 .0334(7) .0285(7) .0285(7) .0031(5) .0104(5) .0049(5)
O5 .0321(7) .0243(6) .0262(6) .0047(5) .0072(5) .0019(5)
N1 .0286(7) .0278(8) .0151(7) .0024(6) .0045(5) .0025(6)
C1 .0465(12) .0369(12) .0209(9) .0157(9) .0093(8) .0029(8)
C2 .0262(8) .0238(9) .0185(8) -.0015(6) .0021(6) .0034(6)
C3 .0274(8) .0258(9) .0176(8) .0005(7) .0019(6) .0027(7)
C4 .0359(10) .0304(10) .0239(9) -.0082(8) .0076(7) .0012(7)
C5 .0377(11) .0391(11) .0243(9) -.0121(9) .0049(8) -.0048(8)
C6 .0353(10) .0418(12) .0177(8) -.0016(8) .0037(7) .0014(8)
C7 .0355(10) .0345(11) .0231(9) -.0027(8) .0054(7) .0097(8)
C8 .0330(10) .0278(10) .0233(9) -.0047(7) .0013(7) .0049(7)
C9 .0459(13) .0413(13) .0327(11) .0167(10) -.0027(10) .0046(10)
C10 .0344(11) .0437(12) .0375(11) .0015(9) -.0004(9) -.0122(9)
C11 .0280(9) .0279(10) .0249(9) -.0012(7) .0026(7) -.0017(7)
C12 .0255(9) .0332(10) .0338(10) .0045(8) .0010(7) -.0045(8)
C13 .0295(9) .0253(9) .0228(8) .0047(7) .0055(7) .0004(7)
C14 .0328(10) .0376(11) .0336(10) .0074(8) .0011(8) -.0080(9)
C15 .0314(9) .0359(11) .0275(9) -.0009(8) .0022(7) .0081(8)
C16 .0245(8) .0302(10) .0225(8) -.0028(7) .0007(6) .0039(7)
C17 .0309(9) .0268(10) .0305(10) .0004(7) .0027(7) .0058(8)
C18 .0261(9) .0234(9) .0249(9) .0015(7) -.0017(7) -.0014(7)
C19 .0353(10) .0267(10) .0318(10) .0031(8) .0008(8) -.0031(8)
F1 .0758(11) .114(2) .0300(7) -.0210(10) -.0069(7) -.0038(8)
F2 .0567(9) .0475(9) .0806(11) .0044(7) -.0158(8) -.0342(8)
F3 .0304(7) .0699(10) .0741(10) .0029(6) -.0095(6) -.0303(8)
F4 .0668(10) .0618(10) .0601(9) .0256(8) -.0205(7) -.0390(8)
F5 .0540(8) .0280(6) .0629(9) .0083(5) .0174(7) .0030(6)
F6 .0463(7) .0458(8) .0553(8) .0150(6) .0226(6) -.0041(6)
F7 .0735(9) .0399(8) .0465(8) -.0070(7) .0246(7) .0126(6)
F8 .0355(7) .1083(13) .0577(9) .0173(8) .0207(6) .0404(9)
F9 .0804(10) .0597(9) .0260(6) -.0213(8) .0110(6) -.0025(6)
F10 .0608(8) .0238(6) .0637(9) -.0005(6) .0117(7) -.0058(6)
F11 .0415(7) .0482(8) .0512(8) .0220(6) -.0123(6) -.0131(6)
F12 .0548(8) .0407(7) .0419(7) .0145(6) .0168(6) -.0021(6)

loop_
_atom_site_label
_atom_site_fract_x
_atom_site_fract_y
_atom_site_fract_z
_atom_site_U_iso_or_equiv
_atom_site_thermal_displace_type
_atom_site_calc_flag
_atom_site_refinement_flags
_atom_site_occupancy
_atom_site_disorder_group
_atom_site_type_symbol
Ni1 .63523(2) .047380(15) .510819(15) .02182(7) Uani d . 1 . Ni
S1 .33958(4) .14442(3) .31220(3) .02924(11) Uani d . 1 . S
O1 .47841(11) .01771(8) .41070(8) .0230(3) Uani d . 1 . O
O2 .77056(11) .07451(9) .62213(9) .0284(3) Uani d . 1 . O
O3 .71871(11) -.06731(8) .48606(9) .0252(3) Uani d . 1 . O
O4 .72046(12) .10427(9) .41306(9) .0296(3) Uani d . 1 . O
O5 .55727(11) .16433(8) .53585(9) .0273(3) Uani d . 1 . O
N1 .47144(13) .00412(10) .31610(10) .0238(3) Uani d . 1 . N
C1 .5452(2) -.0694(2) .28989(14) .0343(5) Uani d . 1 . C
C2 .4048(2) .05890(12) .25822(12) .0231(3) Uani d . 1 . C
C3 .3862(2) .04833(12) .15356(12) .0239(3) Uani d . 1 . C
C4 .3186(2) -.02263(13) .10932(13) .0298(4) Uani d . 1 . C
C5 .2950(2) -.02814(14) .01063(14) .0337(4) Uani d . 1 . C
C6 .3378(2) .03674(14) -.04331(13) .0317(4) Uani d . 1 . C
C7 .4061(2) .10673(14) .00031(13) .0310(4) Uani d . 1 . C
C8 .4298(2) .11328(13) .09860(13) .0285(4) Uani d . 1 . C
C9 .2348(2) .1941(2) .2155(2) .0411(5) Uani d . 1 . C
C10 .9647(2) .0720(2) .7188(2) .0394(5) Uani d . 1 . C
C11 .8723(2) .03550(12) .63542(13) .0272(4) Uani d . 1 . C
C12 .9085(2) -.03796(13) .58905(14) .0313(4) Uani d . 1 . C
C13 .8267(2) -.08559(12) .52222(12) .0258(4) Uani d . 1 . C
C14 .8715(2) -.17649(15) .49356(14) .0352(4) Uani d . 1 . C
C15 .7684(2) .20574(14) .30242(14) .0320(4) Uani d . 1 . C
C16 .7058(2) .18377(13) .38712(12) .0262(4) Uani d . 1 . C
C17 .6389(2) .25007(13) .42133(14) .0297(4) Uani d . 1 . C
C18 .5681(2) .23438(12) .49112(13) .0256(4) Uani d . 1 . C
C19 .4872(2) .31140(13) .51359(14) .0319(4) Uani d . 1 . C
F1 .9443(2) .03749(13) .79988(10) .0752(5) Uani d . 1 . F
F2 .95762(14) .15960(10) .72567(12) .0650(5) Uani d . 1 . F
F3 1.08018(12) .05387(11) .71324(12) .0604(4) Uani d . 1 . F
F4 .80159(14) -.20902(10) .41753(11) .0668(5) Uani d . 1 . F
F5 .87156(12) -.23540(8) .56378(10) .0474(3) Uani d . 1 . F
F6 .98663(12) -.17329(9) .47715(10) .0475(3) Uani d . 1 . F
F7 .76442(14) .29178(9) .28019(10) .0516(4) Uani d . 1 . F
F8 .88508(12) .18328(13) .31831(11) .0656(5) Uani d . 1 . F
F9 .71454(14) .16215(10) .22594(9) .0552(4) Uani d . 1 . F
F10 .54227(13) .38992(8) .51376(10) .0493(3) Uani d . 1 . F
F11 .38518(12) .31540(9) .44819(10) .0495(3) Uani d . 1 . F
F12 .45367(12) .30244(9) .59780(9) .0448(3) Uani d . 1 . F
H1A .528(2) -.0776(15) .2243(18) .036(6) Uiso d . 1 . H
H1B .520(2) -.1210(19) .3197(19) .052(7) Uiso d . 1 . H
H1C .629(3) -.0552(18) .312(2) .058(8) Uiso d . 1 . H
H4 .289(2) -.0670(16) .1464(17) .041(6) Uiso d . 1 . H
H5 .252(2) -.0756(16) -.0174(17) .041(6) Uiso d . 1 . H
H6 .321(2) .0339(15) -.1112(17) .038(6) Uiso d . 1 . H
H7 .435(2) .1501(16) -.0368(17) .039(6) Uiso d . 1 . H
H8 .474(2) .1617(17) .1296(17) .041(6) Uiso d . 1 . H
H9A .277(3) .2282(19) .171(2) .063(8) Uiso d . 1 . H
H9B .189(3) .150(2) .181(2) .067(9) Uiso d . 1 . H
H9C .185(3) .231(2) .243(2) .069(9) Uiso d . 1 . H
H12 .988(2) -.0591(16) .6066(17) .043(6) Uiso d . 1 . H
H17 .638(2) .3070(17) .3958(16) .039(6) Uiso d . 1 . H

loop_
_atom_type_symbol
_atom_type_description
_atom_type_scat_dispersion_real
_atom_type_scat_dispersion_imag
_atom_type_scat_source
C C 0.0033 0.0016 'International Tables Vol C Tables 4.2.6.8 and 6.1.1.4'
H H 0.0000 0.0000 'International Tables Vol C Tables 4.2.6.8 and 6.1.1.4'
N N 0.0061 0.0033 'International Tables Vol C Tables 4.2.6.8 and 6.1.1.4'
O O 0.0106 0.0060 'International Tables Vol C Tables 4.2.6.8 and 6.1.1.4'
F F 0.0171 0.0103 'International Tables Vol C Tables 4.2.6.8 and 6.1.1.4'
S S 0.1246 0.1234 'International Tables Vol C Tables 4.2.6.8 and 6.1.1.4'
Ni Ni 0.3393 1.1124 'International Tables Vol C Tables 4.2.6.8 and 6.1.1.4'

loop_
_geom_angle_atom_site_label_1
_geom_angle_atom_site_label_2
_geom_angle_atom_site_label_3
_geom_angle_site_symmetry_1
_geom_angle_site_symmetry_3
_geom_angle
_geom_angle_publ_flag
O4 Ni1 O3 . . 87.48(5) yes
O4 Ni1 O5 . . 91.16(5) yes
O3 Ni1 O5 . . 178.03(5) yes
O4 Ni1 O2 . . 94.88(5) yes
O3 Ni1 O2 . . 90.62(5) yes
O5 Ni1 O2 . . 88.07(5) yes
O4 Ni1 O1 . 3_656 168.92(5) yes
O3 Ni1 O1 . 3_656 91.84(5) yes
O5 Ni1 O1 . 3_656 89.77(5) yes
O2 Ni1 O1 . 3_656 96.19(5) yes
O4 Ni1 O1 . . 93.01(5) yes
O3 Ni1 O1 . . 92.82(5) yes
O5 Ni1 O1 . . 88.68(5) yes
O2 Ni1 O1 . . 171.53(5) yes
O1 Ni1 O1 3_656 . 75.98(5) yes
C2 S1 C9 . . 103.41(10) no
N1 O1 Ni1 . 3_656 122.31(10) yes
N1 O1 Ni1 . . 127.34(10) yes
Ni1 O1 Ni1 3_656 . 104.02(5) yes
C11 O2 Ni1 . . 123.04(12) no
C13 O3 Ni1 . . 123.51(12) no
C16 O4 Ni1 . . 123.99(12) no
C18 O5 Ni1 . . 124.17(12) no
C2 N1 O1 . . 117.61(14) no
C2 N1 C1 . . 126.7(2) no
O1 N1 C1 . . 115.68(14) no
N1 C1 H1A . . 109.4(14) no
N1 C1 H1B . . 106.5(16) no
H1A C1 H1B . . 108(2) no
N1 C1 H1C . . 107.5(17) no
H1A C1 H1C . . 113(2) no
H1B C1 H1C . . 112(2) no
N1 C2 C3 . . 122.4(2) no
N1 C2 S1 . . 115.16(13) no
C3 C2 S1 . . 122.48(13) no
C4 C3 C8 . . 119.7(2) no
C4 C3 C2 . . 120.6(2) no
C8 C3 C2 . . 119.5(2) no
C5 C4 C3 . . 119.7(2) no
C5 C4 H4 . . 120.3(14) no
C3 C4 H4 . . 120.0(14) no
C6 C5 C4 . . 120.2(2) no
C6 C5 H5 . . 121.1(15) no
C4 C5 H5 . . 118.7(15) no
C5 C6 C7 . . 120.3(2) no
C5 C6 H6 . . 120.8(14) no
C7 C6 H6 . . 119.0(14) no
C6 C7 C8 . . 120.2(2) no
C6 C7 H7 . . 119.5(14) no
C8 C7 H7 . . 120.3(14) no
C7 C8 C3 . . 119.9(2) no
C7 C8 H8 . . 121.3(14) no
C3 C8 H8 . . 118.8(14) no
S1 C9 H9A . . 113.0(16) no
S1 C9 H9B . . 109.3(18) no
H9A C9 H9B . . 108(2) no
S1 C9 H9C . . 105.9(19) no
H9A C9 H9C . . 111(2) no
H9B C9 H9C . . 110(3) no
F1 C10 F2 . . 107.7(2) no
F1 C10 F3 . . 106.7(2) no
F2 C10 F3 . . 106.2(2) no
F1 C10 C11 . . 110.2(2) no
F2 C10 C11 . . 112.0(2) no
F3 C10 C11 . . 113.6(2) no
O2 C11 C12 . . 129.1(2) no
O2 C11 C10 . . 114.2(2) no
C12 C11 C10 . . 116.6(2) no
C11 C12 C13 . . 122.0(2) no
C11 C12 H12 . . 119.1(15) no
C13 C12 H12 . . 118.7(15) no
O3 C13 C12 . . 129.1(2) no
O3 C13 C14 . . 114.7(2) no
C12 C13 C14 . . 116.0(2) no
F4 C14 F5 . . 107.1(2) no
F4 C14 F6 . . 108.1(2) no
F5 C14 F6 . . 106.3(2) no
F4 C14 C13 . . 112.4(2) no
F5 C14 C13 . . 110.3(2) no
F6 C14 C13 . . 112.2(2) no
F8 C15 F9 . . 107.5(2) no
F8 C15 F7 . . 106.3(2) no
F9 C15 F7 . . 107.1(2) no
F8 C15 C16 . . 112.1(2) no
F9 C15 C16 . . 110.1(2) no
F7 C15 C16 . . 113.4(2) no
O4 C16 C17 . . 129.3(2) no
O4 C16 C15 . . 112.7(2) no
C17 C16 C15 . . 118.0(2) no
C16 C17 C18 . . 122.4(2) no
C16 C17 H17 . . 119.7(14) no
C18 C17 H17 . . 117.9(14) no
O5 C18 C17 . . 128.7(2) no
O5 C18 C19 . . 114.7(2) no
C17 C18 C19 . . 116.5(2) no
F12 C19 F10 . . 106.9(2) no
F12 C19 F11 . . 107.5(2) no
F10 C19 F11 . . 107.0(2) no
F12 C19 C18 . . 112.4(2) no
F10 C19 C18 . . 112.7(2) no
F11 C19 C18 . . 110.0(2) no

loop_
_geom_bond_atom_site_label_1
_geom_bond_atom_site_label_2
_geom_bond_site_symmetry_2
_geom_bond_distance
_geom_bond_publ_flag
Ni1 Ni1 3_656 3.2904(5) yes
Ni1 O4 . 2.0134(13) yes
Ni1 O3 . 2.0222(12) yes
Ni1 O5 . 2.0236(12) yes
Ni1 O2 . 2.0277(13) yes
Ni1 O1 3_656 2.0776(12) yes
Ni1 O1 . 2.0974(12) yes
S1 C2 . 1.726(2) no
S1 C9 . 1.804(2) no
O1 N1 . 1.357(2) yes
O1 Ni1 3_656 2.0776(12) no
O2 C11 . 1.257(2) no
O3 C13 . 1.249(2) no
O4 C16 . 1.257(2) no
O5 C18 . 1.251(2) no
N1 C2 . 1.303(2) yes
N1 C1 . 1.466(2) yes
C1 H1A . .93(2) no
C1 H1B . .95(3) no
C1 H1C . .95(3) no
C2 C3 . 1.483(2) no
C3 C4 . 1.393(3) no
C3 C8 . 1.395(2) no
C4 C5 . 1.391(3) no
C4 H4 . .95(2) no
C5 C6 . 1.381(3) no
C5 H5 . .92(2) no
C6 C7 . 1.382(3) no
C6 H6 . .96(2) no
C7 C8 . 1.387(3) no
C7 H7 . .93(2) no
C8 H8 . .95(2) no
C9 H9A . .99(3) no
C9 H9B . .92(3) no
C9 H9C . .92(3) no
C10 F1 . 1.326(3) no
C10 F2 . 1.327(3) no
C10 F3 . 1.328(2) no
C10 C11 . 1.531(3) no
C11 C12 . 1.386(3) no
C12 C13 . 1.395(3) no
C12 H12 . .93(2) no
C13 C14 . 1.538(3) no
C14 F4 . 1.314(2) no
C14 F5 . 1.340(3) no
C14 F6 . 1.341(2) no
C15 F8 . 1.320(2) no
C15 F9 . 1.324(2) no
C15 F7 . 1.334(2) no
C15 C16 . 1.535(3) no
C16 C17 . 1.385(3) no
C17 C18 . 1.396(3) no
C17 H17 . .93(2) no
C18 C19 . 1.537(3) no
C19 F12 . 1.329(2) no
C19 F10 . 1.332(2) no
C19 F11 . 1.336(2) no

loop_
_geom_torsion_atom_site_label_1
_geom_torsion_atom_site_label_2
_geom_torsion_atom_site_label_3
_geom_torsion_atom_site_label_4
_geom_torsion
_geom_torsion_publ_flag
C7 C8 C3 C4 -0.2(3) no
C8 C3 C4 C5 0.0(3) no
C3 C4 C5 C6 -0.4(3) no
C4 C5 C6 C7 1.1(3) no
C5 C6 C7 C8 -1.3(3) no
C6 C7 C8 C3 0.9(3) no
C7 C8 C3 C2 -175.9(2) no
C8 C3 C2 N1 -116.2(2) no
C3 C2 N1 O1 -177.33(15) no
C9 S1 C2 N1 -170.2(2) no
S1 C2 N1 O1 2.5(2) no
